data_1100143
loop_
_publ_author_name
'Raj Pal Sharma'
'Rajni Sharma'
'Ritu Bala'
'Miguel Quiros'
'Juan M. Salas'

_journal_name_full 'Journal of Coordination Chemistry'
_journal_page_first 1581
_journal_page_last 1586
_journal_paper_doi 10.1080/00958970310001641673
_journal_volume 56
_journal_year 2003
_chemical_formula_moiety ?
_chemical_formula_sum 'C5 H16 Co N11 S'
_chemical_formula_weight 321.28
_chemical_melting_point ?
_chemical_name_common ?
_chemical_name_systematic
;
 ?
;
_space_group_IT_number 14
_symmetry_cell_setting monoclinic
_symmetry_space_group_name_Hall '-P 2ybc'
_symmetry_space_group_name_H-M 'P 1 21/c 1'
_atom_sites_solution_hydrogens geom
_atom_sites_solution_primary direct
_atom_sites_solution_secondary difmap
_cell_angle_alpha 90.00
_cell_angle_beta 113.4190(10)
_cell_angle_gamma 90.00
_cell_formula_units_Z 4
_cell_length_a 12.1950(6)
_cell_length_b 9.0317(5)
_cell_length_c 12.6017(7)
_cell_measurement_reflns_used 4678
_cell_measurement_temperature 295(2)
_cell_measurement_theta_max 25.019
_cell_measurement_theta_min 2.861
_cell_volume 1273.63(12)
_diffrn_ambient_temperature 295(2)
_diffrn_detector_area_resol_mean 8.26
_diffrn_measured_fraction_theta_full 0.911
_diffrn_measured_fraction_theta_max 0.911
_diffrn_measurement_device_type 'Bruker SMART APEX CCD system'
_diffrn_measurement_method '\w rotations with narrow frames'
_diffrn_radiation_monochromator graphite
_diffrn_radiation_source 'normal-focus sealed tube'
_diffrn_radiation_type MoK\a
_diffrn_radiation_wavelength 0.71073
_diffrn_reflns_av_R_equivalents 0.0292
_diffrn_reflns_av_sigmaI/netI 0.0216
_diffrn_reflns_limit_h_max 14
_diffrn_reflns_limit_h_min -15
_diffrn_reflns_limit_k_max 10
_diffrn_reflns_limit_k_min -10
_diffrn_reflns_limit_l_max 14
_diffrn_reflns_limit_l_min -14
_diffrn_reflns_number 12953
_diffrn_reflns_theta_full 25.92
_diffrn_reflns_theta_max 25.92
_diffrn_reflns_theta_min 1.82
_diffrn_standards_decay_% 0.0
_diffrn_standards_interval_count ?
_diffrn_standards_interval_time ?
_diffrn_standards_number ?
_exptl_absorpt_coefficient_mu 1.515
_exptl_absorpt_correction_T_max 0.9336
_exptl_absorpt_correction_T_min 0.7605
_exptl_absorpt_correction_type multi-scan
_exptl_absorpt_process_details
;
 SADABS: Area-Detector Absorption Correction. (1996)  Bruker-AXS
 within SAINT+ package, v. 6.22.
;
_exptl_crystal_colour brown
_exptl_crystal_density_diffrn 1.676
_exptl_crystal_density_meas ?
_exptl_crystal_density_method 'not measured'
_exptl_crystal_description 'irregular block'
_exptl_crystal_F_000 664
_exptl_crystal_size_max 0.33
_exptl_crystal_size_mid 0.22
_exptl_crystal_size_min 0.05
_geom_special_details
;
 All esds (except the esd in the dihedral angle between two l.s. planes)
 are estimated using the full covariance matrix.  The cell esds are taken
 into account individually in the estimation of esds in distances, angles
 and torsion angles; correlations between esds in cell parameters are only
 used when they are defined by crystal symmetry.  An approximate (isotropic)
 treatment of cell esds is used for estimating esds involving l.s. planes.
;
_refine_diff_density_max 0.422
_refine_diff_density_min -0.209
_refine_diff_density_rms 0.056
_refine_ls_extinction_coef ?
_refine_ls_extinction_method none
_refine_ls_goodness_of_fit_ref 1.039
_refine_ls_hydrogen_treatment mixed
_refine_ls_matrix_type full
_refine_ls_number_parameters 163
_refine_ls_number_reflns 2253
_refine_ls_number_restraints 0
_refine_ls_restrained_S_all 1.039
_refine_ls_R_factor_all 0.0297
_refine_ls_R_factor_gt 0.0262
_refine_ls_shift/su_max 0.000
_refine_ls_shift/su_mean 0.000
_refine_ls_structure_factor_coef Fsqd
_refine_ls_weighting_details 'calc w=1/[\s^2^(Fo^2^)+(0.0400P)^2^+0.5000P] where P=(Fo^2^+2Fc^2^)/3'
_refine_ls_weighting_scheme calc
_refine_ls_wR_factor_gt 0.0678
_refine_ls_wR_factor_ref 0.0697
_reflns_number_gt 2047
_reflns_number_total 2253
_reflns_threshold_expression >2sigma(I)
_cod_original_sg_symbol_H-M 'P 2(1)/c'
_cod_database_code 1100143

loop_
_symmetry_equiv_pos_as_xyz
'x, y, z'
'-x, y+1/2, -z+1/2'
'-x, -y, -z'
'x, -y-1/2, z-1/2'

loop_
_atom_site_label
_atom_site_type_symbol
_atom_site_fract_x
_atom_site_fract_y
_atom_site_fract_z
_atom_site_U_iso_or_equiv
_atom_site_adp_type
_atom_site_occupancy
_atom_site_symmetry_multiplicity
_atom_site_calc_flag
_atom_site_refinement_flags
_atom_site_disorder_assembly
_atom_site_disorder_group
Co Co 0.17300(2) 0.46590(3) 0.31515(2) 0.02106(11) Uani 1 1 d . . .
N1A N 0.02113(15) 0.56148(19) 0.24018(15) 0.0286(4) Uani 1 1 d . . .
N2A N -0.03974(15) 0.53110(19) 0.13850(16) 0.0275(4) Uani 1 1 d . . .
N3A N -0.10125(18) 0.5073(2) 0.04063(18) 0.0425(5) Uani 1 1 d . . .
N4A N 0.12370(15) 0.3545(2) 0.42313(15) 0.0312(4) Uani 1 1 d . . .
N5A N 0.02892(16) 0.35343(19) 0.42268(14) 0.0278(4) Uani 1 1 d . . .
N6A N -0.06020(17) 0.3438(2) 0.42829(18) 0.0428(5) Uani 1 1 d . . .
N1E N 0.23250(15) 0.5878(2) 0.21923(15) 0.0278(4) Uani 1 1 d . . .
H11E H 0.2778 0.5327 0.1927 0.033 Uiso 1 1 d R . .
H12E H 0.1710 0.6254 0.1583 0.033 Uiso 1 1 d R . .
C1E C 0.3046(2) 0.7088(3) 0.2943(2) 0.0395(5) Uani 1 1 d . . .
H13E H 0.3111 0.7901 0.2469 0.047 Uiso 1 1 d R . .
H14E H 0.3844 0.6731 0.3406 0.047 Uiso 1 1 d R . .
C2E C 0.2457(2) 0.7618(3) 0.3724(2) 0.0401(5) Uani 1 1 d . . .
H23E H 0.2981 0.8293 0.4301 0.048 Uiso 1 1 d R . .
H24E H 0.1718 0.8132 0.3277 0.048 Uiso 1 1 d R . .
N2E N 0.22099(15) 0.6288(2) 0.42939(14) 0.0295(4) Uani 1 1 d . . .
H21E H 0.1620 0.6483 0.4532 0.035 Uiso 1 1 d R . .
H22E H 0.2868 0.6031 0.4914 0.035 Uiso 1 1 d R . .
N3E N 0.13067(14) 0.30238(19) 0.19910(14) 0.0269(4) Uani 1 1 d . . .
H31E H 0.0707 0.2484 0.2038 0.032 Uiso 1 1 d R . .
H32E H 0.1051 0.3411 0.1275 0.032 Uiso 1 1 d R . .
C3E C 0.2326(2) 0.2074(3) 0.21870(19) 0.0361(5) Uani 1 1 d . . .
H33E H 0.2811 0.2467 0.1801 0.043 Uiso 1 1 d R . .
H34E H 0.2066 0.1085 0.1896 0.043 Uiso 1 1 d R . .
C4E C 0.3043(2) 0.2046(2) 0.35062(19) 0.0363(5) Uani 1 1 d . . .
H43E H 0.2614 0.1485 0.3876 0.044 Uiso 1 1 d R . .
H44E H 0.3815 0.1582 0.3690 0.044 Uiso 1 1 d R . .
N4E N 0.32039(14) 0.3604(2) 0.39237(14) 0.0291(4) Uani 1 1 d . . .
H41E H 0.3791 0.4036 0.3772 0.035 Uiso 1 1 d R . .
H42E H 0.3410 0.3624 0.4693 0.035 Uiso 1 1 d R . .
S S 0.43865(6) 0.45395(8) 0.12585(5) 0.04896(19) Uani 1 1 d . . .
C1T C 0.5128(2) 0.4608(3) 0.2697(2) 0.0380(6) Uani 1 1 d . . .
N1T N 0.5622(2) 0.4653(3) 0.3719(2) 0.0616(7) Uani 1 1 d . . .

loop_
_atom_site_aniso_label
_atom_site_aniso_U_11
_atom_site_aniso_U_22
_atom_site_aniso_U_33
_atom_site_aniso_U_23
_atom_site_aniso_U_13
_atom_site_aniso_U_12
Co 0.01696(15) 0.02456(17) 0.02102(17) -0.00081(10) 0.00686(11) 0.00012(10)
N1A 0.0214(8) 0.0335(10) 0.0289(10) 0.0008(8) 0.0077(8) 0.0039(7)
N2A 0.0210(8) 0.0279(9) 0.0350(11) 0.0028(8) 0.0126(8) 0.0026(7)
N3A 0.0324(11) 0.0520(13) 0.0350(12) -0.0058(9) 0.0047(9) 0.0022(9)
N4A 0.0249(9) 0.0392(11) 0.0319(9) 0.0067(8) 0.0138(8) 0.0022(8)
N5A 0.0322(10) 0.0256(9) 0.0272(9) -0.0021(7) 0.0134(8) -0.0021(7)
N6A 0.0336(11) 0.0473(12) 0.0577(13) -0.0089(10) 0.0290(10) -0.0071(9)
N1E 0.0239(8) 0.0292(9) 0.0319(9) -0.0001(8) 0.0129(7) -0.0003(7)
C1E 0.0352(12) 0.0344(12) 0.0508(14) -0.0038(11) 0.0190(11) -0.0107(10)
C2E 0.0412(13) 0.0308(12) 0.0466(13) -0.0109(10) 0.0156(11) -0.0065(10)
N2E 0.0226(8) 0.0347(10) 0.0307(9) -0.0061(8) 0.0100(7) 0.0005(7)
N3E 0.0256(9) 0.0272(9) 0.0245(8) 0.0001(7) 0.0065(7) 0.0000(7)
C3E 0.0352(12) 0.0316(12) 0.0417(12) -0.0072(10) 0.0155(10) 0.0045(9)
C4E 0.0315(12) 0.0349(12) 0.0408(13) 0.0021(10) 0.0127(10) 0.0090(10)
N4E 0.0197(8) 0.0374(10) 0.0282(9) -0.0001(8) 0.0074(7) 0.0026(7)
S 0.0374(3) 0.0716(5) 0.0344(3) -0.0008(3) 0.0106(3) 0.0032(3)
C1T 0.0238(11) 0.0477(14) 0.0445(15) -0.0024(11) 0.0157(11) 0.0043(10)
N1T 0.0471(14) 0.085(2) 0.0396(14) -0.0082(12) 0.0036(11) 0.0164(12)

loop_
_atom_type_symbol
_atom_type_description
_atom_type_scat_dispersion_real
_atom_type_scat_dispersion_imag
_atom_type_scat_source
C C 0.0033 0.0016 'International Tables Vol C Tables 4.2.6.8 and 6.1.1.4'
H H 0.0000 0.0000 'International Tables Vol C Tables 4.2.6.8 and 6.1.1.4'
N N 0.0061 0.0033 'International Tables Vol C Tables 4.2.6.8 and 6.1.1.4'
S S 0.1246 0.1234 'International Tables Vol C Tables 4.2.6.8 and 6.1.1.4'
Co Co 0.3494 0.9721 'International Tables Vol C Tables 4.2.6.8 and 6.1.1.4'

loop_
_geom_angle_atom_site_label_1
_geom_angle_atom_site_label_2
_geom_angle_atom_site_label_3
_geom_angle
_geom_angle_site_symmetry_1
_geom_angle_site_symmetry_3
_geom_angle_publ_flag
N1A Co N4E 176.60(7) . . ?
N1A Co N4A 94.02(7) . . ?
N4E Co N4A 82.98(7) . . ?
N1A Co N1E 88.02(7) . . ?
N4E Co N1E 95.11(7) . . ?
N4A Co N1E 174.76(7) . . ?
N1A Co N2E 88.41(7) . . ?
N4E Co N2E 93.08(7) . . ?
N4A Co N2E 87.73(7) . . ?
N1E Co N2E 87.51(7) . . ?
N1A Co N3E 93.11(7) . . ?
N4E Co N3E 85.51(7) . . ?
N4A Co N3E 93.85(7) . . ?
N1E Co N3E 90.85(7) . . ?
N2E Co N3E 177.73(7) . . ?
N2A N1A Co 118.54(14) . . ?
N3A N2A N1A 177.1(2) . . ?
N5A N4A Co 125.56(15) . . ?
N6A N5A N4A 174.7(2) . . ?
C1E N1E Co 106.80(13) . . ?
N1E C1E C2E 109.55(18) . . ?
N2E C2E C1E 107.37(18) . . ?
C2E N2E Co 107.86(13) . . ?
C3E N3E Co 111.01(13) . . ?
N3E C3E C4E 105.92(16) . . ?
N4E C4E C3E 107.71(17) . . ?
C4E N4E Co 108.94(12) . . ?
N1T C1T S 178.1(2) . . ?

loop_
_geom_bond_atom_site_label_1
_geom_bond_atom_site_label_2
_geom_bond_distance
_geom_bond_site_symmetry_2
_geom_bond_publ_flag
Co N1A 1.9175(17) . ?
Co N4E 1.9223(16) . ?
Co N4A 1.9686(17) . ?
Co N1E 1.9739(17) . ?
Co N2E 1.9773(17) . ?
Co N3E 1.9966(17) . ?
N1A N2A 1.230(2) . ?
N2A N3A 1.181(3) . ?
N4A N5A 1.154(2) . ?
N5A N6A 1.120(2) . ?
N1E C1E 1.484(3) . ?
C1E C2E 1.508(3) . ?
C2E N2E 1.490(3) . ?
N3E C3E 1.449(3) . ?
C3E C4E 1.541(3) . ?
C4E N4E 1.488(3) . ?
S C1T 1.675(3) . ?
C1T N1T 1.185(3) . ?
